data_2228711
loop_
_publ_author_name
'De la Pinta, Noelia'
'Fidalgo, M. Luz'
'Ezpeleta, Jos\'e M.'
'Cort\'es, Roberto'
'Madariaga, Gotzon'

_publ_section_title
;
 Bis(2,3,5,6-tetra-2-pyridylpyrazine-\k^3^<i>N</i>^2^,<i>N</i>^1^,<i>N</i>^6^)nickel(II)
 dithiocyanate dihydrate
;
_journal_coeditor_code FJ2379
_journal_issue 1
_journal_name_full 'Acta Crystallographica Section E'
_journal_page_first m129
_journal_page_last m130
_journal_paper_doi 10.1107/S1600536810053419
_journal_volume 67
_journal_year 2011
_chemical_formula_iupac '[Ni (C24 H16 N6)2] (N C S)2, 2H2 O'
_chemical_formula_moiety 'C48 H32 N12 Ni 2+, 2(C N S -), 2(H2 O)'
_chemical_formula_sum 'C50 H36 N14 Ni O2 S2'
_chemical_formula_weight 987.76
_chemical_name_systematic
;
Bis(2,3,5,6-tetra-2-pyridylpyrazine-
\k^3^<i>N</i>^2^,<i>N</i>^1^,<i>N</i>^6^)nickel(II) dithiocyanate dihydrate
;
_space_group_IT_number 15
_symmetry_cell_setting monoclinic
_symmetry_space_group_name_Hall '-C 2yc'
_symmetry_space_group_name_H-M 'C 1 2/c 1'
_atom_sites_solution_hydrogens geom
_atom_sites_solution_primary direct
_atom_sites_solution_secondary difmap
_audit_creation_method 'WinGX routine CIF_UPDATE'
_cell_angle_alpha 90
_cell_angle_beta 106.161(2)
_cell_angle_gamma 90
_cell_formula_units_Z 4
_cell_length_a 17.9091(4)
_cell_length_b 13.6851(2)
_cell_length_c 19.4650(4)
_cell_measurement_reflns_used 9376
_cell_measurement_temperature 293(2)
_cell_measurement_theta_max 32.1513
_cell_measurement_theta_min 2.9709
_cell_volume 4582.12(16)
_computing_cell_refinement 'CrysAlis PRO (Oxford Diffraction, 2007)'
_computing_data_collection 'CrysAlis PRO (Oxford Diffraction, 2007)'
_computing_data_reduction 'CrysAlis PRO (Oxford Diffraction, 2007)'
_computing_molecular_graphics '<i>Mercury</i> (Macrae <i>et al.</i>, 2006)'
_computing_publication_material 'WinGX (Farrugia, 1999)'
_computing_structure_refinement 'SHELXL97 (Sheldrick, 2008)'
_computing_structure_solution 'SIR97 (Altomare <i>et al.</i>, 1999)'
_diffrn_ambient_temperature 293(2)
_diffrn_detector_area_resol_mean 8.3504
_diffrn_measured_fraction_theta_full 0.998
_diffrn_measured_fraction_theta_max 0.912
_diffrn_measurement_device_type 'Oxford Diffraction Xcalibur Sapphire2 window'
_diffrn_measurement_method \w
_diffrn_radiation_monochromator graphite
_diffrn_radiation_source 'sealed X-ray tube'
_diffrn_radiation_type MoK\a
_diffrn_radiation_wavelength 0.71073
_diffrn_reflns_av_R_equivalents 0.0314
_diffrn_reflns_limit_h_max 21
_diffrn_reflns_limit_h_min -25
_diffrn_reflns_limit_k_max 20
_diffrn_reflns_limit_k_min -18
_diffrn_reflns_limit_l_max 29
_diffrn_reflns_limit_l_min -28
_diffrn_reflns_number 23806
_diffrn_reflns_theta_full 25
_diffrn_reflns_theta_max 32.21
_diffrn_reflns_theta_min 2.98
_exptl_absorpt_coefficient_mu 0.574
_exptl_absorpt_correction_type none
_exptl_crystal_colour green
_exptl_crystal_density_diffrn 1.432
_exptl_crystal_density_method 'not measured'
_exptl_crystal_description prism
_exptl_crystal_F_000 2040
_exptl_crystal_size_max 0.3513
_exptl_crystal_size_mid 0.2637
_exptl_crystal_size_min 0.2100
_refine_diff_density_max 0.562
_refine_diff_density_min -0.425
_refine_ls_extinction_method none
_refine_ls_goodness_of_fit_ref 0.944
_refine_ls_hydrogen_treatment mixed
_refine_ls_matrix_type full
_refine_ls_number_parameters 320
_refine_ls_number_reflns 7385
_refine_ls_number_restraints 4
_refine_ls_restrained_S_all 0.944
_refine_ls_R_factor_all 0.0694
_refine_ls_R_factor_gt 0.0477
_refine_ls_shift/su_max 0
_refine_ls_shift/su_mean 0
_refine_ls_structure_factor_coef Fsqd
_refine_ls_weighting_details 'calc w=1/[\s^2^(Fo^2^)+(0.0771P)^2^+0.0000P] where P=(Fo^2^+2Fc^2^)/3'
_refine_ls_weighting_scheme calc
_refine_ls_wR_factor_ref 0.1233
_reflns_number_gt 4946
_reflns_number_total 7385
_reflns_threshold_expression >2\s(I)
_cod_data_source_file fj2379.cif
_cod_data_source_block I
_cod_original_cell_volume 4582.11(15)
_cod_original_sg_symbol_H-M 'C 2/c'
_cod_database_code 2228711
_cod_database_fobs_code 2228711

loop_
_symmetry_equiv_pos_as_xyz
'x, y, z'
'-x, y, -z+1/2'
'x+1/2, y+1/2, z'
'-x+1/2, y+1/2, -z+1/2'
'-x, -y, -z'
'x, -y, z-1/2'
'-x+1/2, -y+1/2, -z'
'x+1/2, -y+1/2, z-1/2'

loop_
_atom_site_type_symbol
_atom_site_label
_atom_site_fract_x
_atom_site_fract_y
_atom_site_fract_z
_atom_site_U_iso_or_equiv
_atom_site_adp_type
_atom_site_calc_flag
_atom_site_refinement_flags
_atom_site_occupancy
_atom_site_disorder_assembly
_atom_site_disorder_group
Ni Ni1 0 0.310758(18) 0.25 0.03035(9) Uani d S 1 . .
N N1 0.30210(13) 0.08495(16) 0.16393(13) 0.0748(6) Uani d . 1 . .
C C1 0.24787(15) 0.05532(16) 0.17858(12) 0.0613(6) Uani d . 1 . .
S S1 0.17309(4) 0.01597(5) 0.20104(4) 0.07129(18) Uani d . 1 . .
N N2 0.09989(8) 0.27794(9) 0.33345(7) 0.0357(3) Uani d . 1 . .
N N3 0 0.16447(12) 0.25 0.0275(4) Uani d S 1 . .
N N4 0 -0.03295(12) 0.25 0.0297(4) Uani d S 1 . .
N N5 0.09070(11) -0.00169(11) 0.43264(8) 0.0519(4) Uani d . 1 . .
N N6 0.07402(8) 0.34349(10) 0.18698(7) 0.0346(3) Uani d . 1 . .
N N7 0 0.45723(12) 0.25 0.0282(4) Uani d S 1 . .
N N8 0 0.65503(12) 0.25 0.0287(4) Uani d S 1 . .
N N9 0.01006(10) 0.61824(11) 0.07513(8) 0.0450(4) Uani d . 1 . .
C C2 0.11628(9) 0.18165(10) 0.34250(8) 0.0318(3) Uani d . 1 . .
C C3 0.18842(10) 0.14902(13) 0.38158(11) 0.0451(4) Uani d . 1 . .
H H3 0.1988 0.0824 0.3867 0.068 Uiso calc R 1 . .
C C4 0.24504(12) 0.21619(16) 0.41296(13) 0.0603(6) Uani d . 1 . .
H H4 0.2941 0.1955 0.4393 0.09 Uiso calc R 1 . .
C C5 0.22787(13) 0.31443(15) 0.40478(13) 0.0631(6) Uani d . 1 . .
H H5 0.2649 0.3611 0.426 0.095 Uiso calc R 1 . .
C C6 0.15514(12) 0.34205(14) 0.36470(11) 0.0500(5) Uani d . 1 . .
H H6 0.1438 0.4084 0.359 0.075 Uiso calc R 1 . .
C C7 0.05337(9) 0.11697(10) 0.30076(8) 0.0279(3) Uani d . 1 . .
C C8 0.04567(8) 0.01515(10) 0.30544(8) 0.0284(3) Uani d . 1 . .
C C9 0.08377(9) -0.04437(11) 0.36910(8) 0.0327(3) Uani d . 1 . .
C C10 0.10704(10) -0.13895(12) 0.36186(10) 0.0399(4) Uani d . 1 . .
H H10 0.0997 -0.1664 0.3168 0.06 Uiso calc R 1 . .
C C11 0.14136(11) -0.19211(14) 0.42277(12) 0.0538(5) Uani d . 1 . .
H H11 0.1583 -0.2557 0.4197 0.081 Uiso calc R 1 . .
C C12 0.14968(14) -0.14892(19) 0.48751(13) 0.0686(7) Uani d . 1 . .
H H12 0.1729 -0.1827 0.5295 0.103 Uiso calc R 1 . .
C C13 0.12351(16) -0.05524(19) 0.49030(11) 0.0702(7) Uani d . 1 . .
H H13 0.129 -0.0275 0.535 0.105 Uiso calc R 1 . .
C C14 0.08424(9) 0.43995(10) 0.17709(8) 0.0299(3) Uani d . 1 . .
C C15 0.14292(10) 0.47369(12) 0.15021(10) 0.0405(4) Uani d . 1 . .
H H15 0.1486 0.5402 0.1433 0.061 Uiso calc R 1 . .
C C16 0.19345(11) 0.40681(14) 0.13364(11) 0.0494(5) Uani d . 1 . .
H H16 0.2333 0.4279 0.1151 0.074 Uiso calc R 1 . .
C C17 0.18406(11) 0.30917(13) 0.14488(10) 0.0452(4) Uani d . 1 . .
H H17 0.2184 0.2634 0.1355 0.068 Uiso calc R 1 . .
C C18 0.12336(11) 0.28013(12) 0.17007(9) 0.0413(4) Uani d . 1 . .
H H18 0.116 0.2137 0.1757 0.062 Uiso calc R 1 . .
C C19 0.03442(9) 0.50448(10) 0.20708(8) 0.0282(3) Uani d . 1 . .
C C20 0.02362(9) 0.60616(10) 0.20014(8) 0.0284(3) Uani d . 1 . .
C C21 0.03384(9) 0.66321(11) 0.13860(8) 0.0314(3) Uani d . 1 . .
C C22 0.06215(11) 0.75722(12) 0.14626(10) 0.0443(4) Uani d . 1 . .
H H22 0.078 0.7865 0.1911 0.066 Uiso calc R 1 . .
C C23 0.06656(12) 0.80718(14) 0.08575(12) 0.0551(5) Uani d . 1 . .
H H23 0.0854 0.8708 0.0894 0.083 Uiso calc R 1 . .
C C24 0.04322(13) 0.76275(17) 0.02107(13) 0.0601(6) Uani d . 1 . .
H H24 0.0457 0.7952 -0.0202 0.09 Uiso calc R 1 . .
C C25 0.01589(13) 0.66902(18) 0.01790(11) 0.0581(5) Uani d . 1 . .
H H25 0.0004 0.6387 -0.0266 0.087 Uiso calc R 1 . .
O O1W 0.15572(18) 0.5266(3) 0.47152(14) 0.1363(10) Uani d D 1 . .
H H1W1 0.1090(10) 0.546(3) 0.465(2) 0.204 Uiso d D 1 . .
H H1W2 0.171(2) 0.545(4) 0.4359(16) 0.204 Uiso d D 1 . .

loop_
_atom_site_aniso_label
_atom_site_aniso_U_11
_atom_site_aniso_U_22
_atom_site_aniso_U_33
_atom_site_aniso_U_12
_atom_site_aniso_U_13
_atom_site_aniso_U_23
Ni1 0.04230(17) 0.01832(13) 0.03170(15) 0 0.01241(12) 0
N1 0.0666(13) 0.0573(12) 0.1034(17) 0.0104(10) 0.0287(12) 0.0182(11)
C1 0.0809(16) 0.0431(11) 0.0536(12) 0.0199(11) 0.0083(11) 0.0009(9)
S1 0.0804(4) 0.0647(4) 0.0714(4) 0.0071(3) 0.0255(3) 0.0001(3)
N2 0.0454(8) 0.0242(6) 0.0360(7) -0.0069(5) 0.0086(6) -0.0026(5)
N3 0.0302(9) 0.0223(8) 0.0298(9) 0 0.0081(7) 0
N4 0.0345(9) 0.0217(8) 0.0317(9) 0 0.0073(7) 0
N5 0.0743(11) 0.0435(9) 0.0326(8) -0.0023(8) 0.0063(8) 0.0012(6)
N6 0.0471(8) 0.0250(6) 0.0346(7) 0.0031(5) 0.0160(6) -0.0022(5)
N7 0.0346(9) 0.0222(8) 0.0300(9) 0 0.0127(7) 0
N8 0.0363(9) 0.0219(8) 0.0295(9) 0 0.0117(7) 0
N9 0.0563(9) 0.0464(9) 0.0335(7) -0.0011(7) 0.0146(7) 0.0023(6)
C2 0.0375(8) 0.0254(7) 0.0310(7) -0.0036(6) 0.0072(6) -0.0017(6)
C3 0.0373(9) 0.0359(9) 0.0567(11) -0.0003(7) 0.0039(8) -0.0016(8)
C4 0.0395(10) 0.0553(12) 0.0736(15) -0.0079(9) -0.0048(10) -0.0044(11)
C5 0.0536(12) 0.0478(12) 0.0753(15) -0.0209(9) -0.0029(11) -0.0068(10)
C6 0.0578(12) 0.0305(8) 0.0548(11) -0.0128(8) 0.0042(9) -0.0058(8)
C7 0.0323(7) 0.0235(7) 0.0276(7) -0.0003(5) 0.0078(6) -0.0007(5)
C8 0.0315(7) 0.0231(7) 0.0296(7) 0.0012(5) 0.0070(6) 0.0010(5)
C9 0.0342(8) 0.0276(7) 0.0329(8) -0.0031(6) 0.0038(6) 0.0044(6)
C10 0.0397(9) 0.0313(8) 0.0464(10) 0.0011(7) 0.0081(7) 0.0075(7)
C11 0.0410(10) 0.0405(10) 0.0753(14) 0.0034(8) 0.0087(10) 0.0251(10)
C12 0.0684(14) 0.0713(15) 0.0527(13) -0.0042(12) -0.0056(11) 0.0324(12)
C13 0.0956(18) 0.0725(16) 0.0327(10) -0.0073(13) 0.0019(11) 0.0079(10)
C14 0.0380(8) 0.0244(7) 0.0287(7) 0.0027(6) 0.0117(6) -0.0017(5)
C15 0.0464(10) 0.0293(8) 0.0521(10) -0.0007(7) 0.0242(8) -0.0010(7)
C16 0.0466(10) 0.0456(10) 0.0650(12) -0.0007(8) 0.0306(9) -0.0082(9)
C17 0.0485(10) 0.0391(9) 0.0523(10) 0.0080(7) 0.0208(9) -0.0096(8)
C18 0.0550(10) 0.0281(8) 0.0444(9) 0.0078(7) 0.0197(8) -0.0051(7)
C19 0.0347(7) 0.0238(7) 0.0281(7) 0.0002(5) 0.0121(6) 0.0002(5)
C20 0.0346(7) 0.0222(6) 0.0300(7) 0.0002(5) 0.0119(6) 0.0021(5)
C21 0.0361(8) 0.0274(7) 0.0344(8) 0.0043(6) 0.0158(6) 0.0061(6)
C22 0.0557(11) 0.0321(8) 0.0523(11) -0.0023(7) 0.0267(9) 0.0037(7)
C23 0.0629(13) 0.0405(10) 0.0730(14) 0.0026(9) 0.0372(11) 0.0207(10)
C24 0.0595(13) 0.0712(14) 0.0579(13) 0.0129(10) 0.0300(10) 0.0339(11)
C25 0.0623(13) 0.0775(15) 0.0352(10) 0.0049(11) 0.0147(9) 0.0107(9)
O1W 0.144(2) 0.167(3) 0.108(2) 0.035(2) 0.0506(18) -0.0268(18)

loop_
_atom_type_symbol
_atom_type_description
_atom_type_scat_dispersion_real
_atom_type_scat_dispersion_imag
_atom_type_scat_source
C C 0.0033 0.0016 'International Tables Vol C Tables 4.2.6.8 and 6.1.1.4'
N N 0.0061 0.0033 'International Tables Vol C Tables 4.2.6.8 and 6.1.1.4'
S S 0.1246 0.1234 'International Tables Vol C Tables 4.2.6.8 and 6.1.1.4'
Ni Ni 0.3393 1.1124 'International Tables Vol C Tables 4.2.6.8 and 6.1.1.4'
O O 0.0106 0.006 'International Tables Vol C Tables 4.2.6.8 and 6.1.1.4'
H H 0 0 'International Tables Vol C Tables 4.2.6.8 and 6.1.1.4'

loop_
_geom_angle_atom_site_label_1
_geom_angle_atom_site_label_2
_geom_angle_atom_site_label_3
_geom_angle_site_symmetry_1
_geom_angle_site_symmetry_3
_geom_angle
_geom_angle_publ_flag
N3 Ni1 N7 . . 180 ?
N3 Ni1 N6 . 2 102.38(4) ?
N7 Ni1 N6 . 2 77.62(4) ?
N3 Ni1 N6 . . 102.38(4) ?
N7 Ni1 N6 . . 77.62(4) ?
N6 Ni1 N6 2 . 155.25(7) ?
N3 Ni1 N2 . 2 77.67(4) ?
N7 Ni1 N2 . 2 102.33(4) ?
N6 Ni1 N2 2 2 87.53(5) ?
N6 Ni1 N2 . 2 97.74(5) ?
N3 Ni1 N2 . . 77.67(4) ?
N7 Ni1 N2 . . 102.33(4) ?
N6 Ni1 N2 2 . 97.74(5) ?
N6 Ni1 N2 . . 87.53(5) ?
N2 Ni1 N2 2 . 155.34(7) ?
N1 C1 S1 . . 178.4(2) ?
C6 N2 C2 . . 118.34(15) ?
C6 N2 Ni1 . . 125.08(12) ?
C2 N2 Ni1 . . 114.60(10) ?
C7 N3 C7 2 . 121.80(17) ?
C7 N3 Ni1 2 . 119.10(9) ?
C7 N3 Ni1 . . 119.10(9) ?
C8 N4 C8 . 2 120.79(17) ?
C13 N5 C9 . . 116.30(17) ?
C18 N6 C14 . . 118.07(14) ?
C18 N6 Ni1 . . 125.01(12) ?
C14 N6 Ni1 . . 115.18(10) ?
C19 N7 C19 . 2 122.07(18) ?
C19 N7 Ni1 . . 118.97(9) ?
C19 N7 Ni1 2 . 118.97(9) ?
C20 N8 C20 . 2 120.13(17) ?
C21 N9 C25 . . 116.73(17) ?
N2 C2 C3 . . 121.62(14) ?
N2 C2 C7 . . 113.95(13) ?
C3 C2 C7 . . 124.12(14) ?
C2 C3 C4 . . 119.29(17) ?
C2 C3 H3 . . 120.4 ?
C4 C3 H3 . . 120.4 ?
C5 C4 C3 . . 119.08(19) ?
C5 C4 H4 . . 120.5 ?
C3 C4 H4 . . 120.5 ?
C6 C5 C4 . . 118.71(17) ?
C6 C5 H5 . . 120.6 ?
C4 C5 H5 . . 120.6 ?
N2 C6 C5 . . 122.94(18) ?
N2 C6 H6 . . 118.5 ?
C5 C6 H6 . . 118.5 ?
N3 C7 C8 . . 117.85(13) ?
N3 C7 C2 . . 113.09(13) ?
C8 C7 C2 . . 128.96(13) ?
N4 C8 C7 . . 119.10(13) ?
N4 C8 C9 . . 116.22(13) ?
C7 C8 C9 . . 124.66(13) ?
N5 C9 C10 . . 123.34(15) ?
N5 C9 C8 . . 115.76(14) ?
C10 C9 C8 . . 120.84(14) ?
C9 C10 C11 . . 118.80(18) ?
C9 C10 H10 . . 120.6 ?
C11 C10 H10 . . 120.6 ?
C12 C11 C10 . . 118.28(19) ?
C12 C11 H11 . . 120.9 ?
C10 C11 H11 . . 120.9 ?
C11 C12 C13 . . 119.46(18) ?
C11 C12 H12 . . 120.3 ?
C13 C12 H12 . . 120.3 ?
N5 C13 C12 . . 123.8(2) ?
N5 C13 H13 . . 118.1 ?
C12 C13 H13 . . 118.1 ?
N6 C14 C15 . . 121.91(14) ?
N6 C14 C19 . . 113.83(13) ?
C15 C14 C19 . . 123.72(14) ?
C14 C15 C16 . . 118.90(16) ?
C14 C15 H15 . . 120.5 ?
C16 C15 H15 . . 120.5 ?
C17 C16 C15 . . 119.27(17) ?
C17 C16 H16 . . 120.4 ?
C15 C16 H16 . . 120.4 ?
C18 C17 C16 . . 118.97(16) ?
C18 C17 H17 . . 120.5 ?
C16 C17 H17 . . 120.5 ?
N6 C18 C17 . . 122.84(16) ?
N6 C18 H18 . . 118.6 ?
C17 C18 H18 . . 118.6 ?
N7 C19 C20 . . 117.66(13) ?
N7 C19 C14 . . 112.97(13) ?
C20 C19 C14 . . 129.22(13) ?
N8 C20 C19 . . 119.14(13) ?
N8 C20 C21 . . 117.19(13) ?
C19 C20 C21 . . 123.62(13) ?
N9 C21 C22 . . 122.87(15) ?
N9 C21 C20 . . 115.10(14) ?
C22 C21 C20 . . 121.96(15) ?
C21 C22 C23 . . 118.46(18) ?
C21 C22 H22 . . 120.8 ?
C23 C22 H22 . . 120.8 ?
C24 C23 C22 . . 119.57(19) ?
C24 C23 H23 . . 120.2 ?
C22 C23 H23 . . 120.2 ?
C23 C24 C25 . . 118.46(18) ?
C23 C24 H24 . . 120.8 ?
C25 C24 H24 . . 120.8 ?
N9 C25 C24 . . 123.9(2) ?
N9 C25 H25 . . 118 ?
C24 C25 H25 . . 118 ?
H1W1 O1W H1W2 . . 108(4) ?

loop_
_geom_bond_atom_site_label_1
_geom_bond_atom_site_label_2
_geom_bond_site_symmetry_2
_geom_bond_distance
_geom_bond_publ_flag
Ni1 N3 . 2.0019(17) ?
Ni1 N7 . 2.0045(17) ?
Ni1 N6 2 2.0899(14) ?
Ni1 N6 . 2.0899(14) ?
Ni1 N2 2 2.1030(14) ?
Ni1 N2 . 2.1030(14) ?
N1 C1 . 1.159(3) ?
C1 S1 . 1.613(3) ?
N2 C6 . 1.336(2) ?
N2 C2 . 1.3509(19) ?
N3 C7 2 1.3366(16) ?
N3 C7 . 1.3366(16) ?
N4 C8 . 1.3325(16) ?
N4 C8 2 1.3325(16) ?
N5 C13 . 1.332(3) ?
N5 C9 . 1.342(2) ?
N6 C18 . 1.343(2) ?
N6 C14 . 1.3538(19) ?
N7 C19 . 1.3353(16) ?
N7 C19 2 1.3353(16) ?
N8 C20 . 1.3404(17) ?
N8 C20 2 1.3404(17) ?
N9 C21 . 1.339(2) ?
N9 C25 . 1.342(2) ?
C2 C3 . 1.378(2) ?
C2 C7 . 1.484(2) ?
C3 C4 . 1.379(3) ?
C3 H3 . 0.93 ?
C4 C5 . 1.378(3) ?
C4 H4 . 0.93 ?
C5 C6 . 1.372(3) ?
C5 H5 . 0.93 ?
C6 H6 . 0.93 ?
C7 C8 . 1.4057(19) ?
C8 C9 . 1.481(2) ?
C9 C10 . 1.379(2) ?
C10 C11 . 1.381(2) ?
C10 H10 . 0.93 ?
C11 C12 . 1.362(3) ?
C11 H11 . 0.93 ?
C12 C13 . 1.371(4) ?
C12 H12 . 0.93 ?
C13 H13 . 0.93 ?
C14 C15 . 1.378(2) ?
C14 C19 . 1.485(2) ?
C15 C16 . 1.387(2) ?
C15 H15 . 0.93 ?
C16 C17 . 1.372(3) ?
C16 H16 . 0.93 ?
C17 C18 . 1.370(3) ?
C17 H17 . 0.93 ?
C18 H18 . 0.93 ?
C19 C20 . 1.4062(19) ?
C20 C21 . 1.483(2) ?
C21 C22 . 1.376(2) ?
C22 C23 . 1.383(3) ?
C22 H22 . 0.93 ?
C23 C24 . 1.355(3) ?
C23 H23 . 0.93 ?
C24 C25 . 1.368(3) ?
C24 H24 . 0.93 ?
C25 H25 . 0.93 ?
O1W H1W1 . 0.85(2) ?
O1W H1W2 . 0.85(4) ?

loop_
_geom_hbond_atom_site_label_D
_geom_hbond_atom_site_label_H
_geom_hbond_atom_site_label_A
_geom_hbond_site_symmetry_A
_geom_hbond_distance_DH
_geom_hbond_distance_HA
_geom_hbond_distance_DA
_geom_hbond_angle_DHA
O1W H1W1 N9 2_555 0.85(2) 2.28(3) 3.116(4) 166(3)
O1W H1W2 N1 4_555 0.85(4) 2.20(3) 3.044(4) 173(4)
C3 H3 N5 . 0.93 2.61 3.045(3) 109

loop_
_geom_torsion_atom_site_label_1
_geom_torsion_atom_site_label_2
_geom_torsion_atom_site_label_3
_geom_torsion_atom_site_label_4
_geom_torsion_site_symmetry_1
_geom_torsion_site_symmetry_2
_geom_torsion_site_symmetry_3
_geom_torsion_site_symmetry_4
_geom_torsion
_geom_torsion_publ_flag
N3 Ni1 N2 C6 . . . . 167.18(16) ?
N7 Ni1 N2 C6 . . . . -12.82(16) ?
N6 Ni1 N2 C6 2 . . . -91.77(16) ?
N6 Ni1 N2 C6 . . . . 63.94(16) ?
N2 Ni1 N2 C6 2 . . . 167.18(16) ?
N3 Ni1 N2 C2 . . . . 3.52(10) ?
N7 Ni1 N2 C2 . . . . -176.48(10) ?
N6 Ni1 N2 C2 2 . . . 104.58(11) ?
N6 Ni1 N2 C2 . . . . -99.71(11) ?
N2 Ni1 N2 C2 2 . . . 3.52(10) ?
N6 Ni1 N3 C7 2 . . 2 89.60(8) ?
N6 Ni1 N3 C7 . . . 2 -90.40(8) ?
N2 Ni1 N3 C7 2 . . 2 4.94(8) ?
N2 Ni1 N3 C7 . . . 2 -175.06(8) ?
N6 Ni1 N3 C7 2 . . . -90.40(8) ?
N6 Ni1 N3 C7 . . . . 89.60(8) ?
N2 Ni1 N3 C7 2 . . . -175.06(8) ?
N2 Ni1 N3 C7 . . . . 4.94(8) ?
N3 Ni1 N6 C18 . . . . -16.09(14) ?
N7 Ni1 N6 C18 . . . . 163.91(14) ?
N6 Ni1 N6 C18 2 . . . 163.91(14) ?
N2 Ni1 N6 C18 2 . . . -95.09(14) ?
N2 Ni1 N6 C18 . . . . 60.72(14) ?
N3 Ni1 N6 C14 . . . . 179.33(10) ?
N7 Ni1 N6 C14 . . . . -0.67(10) ?
N6 Ni1 N6 C14 2 . . . -0.67(10) ?
N2 Ni1 N6 C14 2 . . . 100.33(11) ?
N2 Ni1 N6 C14 . . . . -103.87(11) ?
N6 Ni1 N7 C19 2 . . . -171.86(8) ?
N6 Ni1 N7 C19 . . . . 8.14(8) ?
N2 Ni1 N7 C19 2 . . . -87.20(8) ?
N2 Ni1 N7 C19 . . . . 92.80(8) ?
N6 Ni1 N7 C19 2 . . 2 8.14(8) ?
N6 Ni1 N7 C19 . . . 2 -171.86(8) ?
N2 Ni1 N7 C19 2 . . 2 92.80(8) ?
N2 Ni1 N7 C19 . . . 2 -87.20(8) ?
C6 N2 C2 C3 . . . . -1.4(2) ?
Ni1 N2 C2 C3 . . . . 163.47(14) ?
C6 N2 C2 C7 . . . . -175.20(15) ?
Ni1 N2 C2 C7 . . . . -10.38(17) ?
N2 C2 C3 C4 . . . . 0.8(3) ?
C7 C2 C3 C4 . . . . 174.00(18) ?
C2 C3 C4 C5 . . . . 0.4(3) ?
C3 C4 C5 C6 . . . . -0.9(4) ?
C2 N2 C6 C5 . . . . 0.8(3) ?
Ni1 N2 C6 C5 . . . . -162.32(18) ?
C4 C5 C6 N2 . . . . 0.4(4) ?
C7 N3 C7 C8 2 . . . -8.50(10) ?
Ni1 N3 C7 C8 . . . . 171.50(10) ?
C7 N3 C7 C2 2 . . . 168.30(14) ?
Ni1 N3 C7 C2 . . . . -11.70(14) ?
N2 C2 C7 N3 . . . . 14.24(18) ?
C3 C2 C7 N3 . . . . -159.43(15) ?
N2 C2 C7 C8 . . . . -169.40(15) ?
C3 C2 C7 C8 . . . . 16.9(3) ?
C8 N4 C8 C7 2 . . . -8.67(10) ?
C8 N4 C8 C9 2 . . . 170.04(15) ?
N3 C7 C8 N4 . . . . 17.43(19) ?
C2 C7 C8 N4 . . . . -158.78(13) ?
N3 C7 C8 C9 . . . . -161.16(13) ?
C2 C7 C8 C9 . . . . 22.6(2) ?
C13 N5 C9 C10 . . . . 1.5(3) ?
C13 N5 C9 C8 . . . . 178.73(18) ?
N4 C8 C9 N5 . . . . -143.30(14) ?
C7 C8 C9 N5 . . . . 35.3(2) ?
N4 C8 C9 C10 . . . . 34.0(2) ?
C7 C8 C9 C10 . . . . -147.32(16) ?
N5 C9 C10 C11 . . . . -2.0(3) ?
C8 C9 C10 C11 . . . . -179.12(16) ?
C9 C10 C11 C12 . . . . 0.9(3) ?
C10 C11 C12 C13 . . . . 0.5(3) ?
C9 N5 C13 C12 . . . . 0.1(4) ?
C11 C12 C13 N5 . . . . -1.0(4) ?
C18 N6 C14 C15 . . . . 0.3(2) ?
Ni1 N6 C14 C15 . . . . 166.03(13) ?
C18 N6 C14 C19 . . . . -171.54(14) ?
Ni1 N6 C14 C19 . . . . -5.83(16) ?
N6 C14 C15 C16 . . . . -0.8(3) ?
C19 C14 C15 C16 . . . . 170.27(16) ?
C14 C15 C16 C17 . . . . -0.5(3) ?
C15 C16 C17 C18 . . . . 2.1(3) ?
C14 N6 C18 C17 . . . . 1.4(3) ?
Ni1 N6 C18 C17 . . . . -162.77(14) ?
C16 C17 C18 N6 . . . . -2.6(3) ?
C19 N7 C19 C20 2 . . . -9.30(10) ?
Ni1 N7 C19 C20 . . . . 170.70(10) ?
C19 N7 C19 C14 2 . . . 166.59(14) ?
Ni1 N7 C19 C14 . . . . -13.41(14) ?
N6 C14 C19 N7 . . . . 12.20(18) ?
C15 C14 C19 N7 . . . . -159.49(14) ?
N6 C14 C19 C20 . . . . -172.49(15) ?
C15 C14 C19 C20 . . . . 15.8(3) ?
C20 N8 C20 C19 2 . . . -9.49(10) ?
C20 N8 C20 C21 2 . . . 168.10(15) ?
N7 C19 C20 N8 . . . . 19.1(2) ?
C14 C19 C20 N8 . . . . -156.03(14) ?
N7 C19 C20 C21 . . . . -158.34(13) ?
C14 C19 C20 C21 . . . . 26.5(2) ?
C25 N9 C21 C22 . . . . 0.8(3) ?
C25 N9 C21 C20 . . . . 177.73(16) ?
N8 C20 C21 N9 . . . . -140.33(14) ?
C19 C20 C21 N9 . . . . 37.1(2) ?
N8 C20 C21 C22 . . . . 36.6(2) ?
C19 C20 C21 C22 . . . . -145.93(17) ?
N9 C21 C22 C23 . . . . -0.3(3) ?
C20 C21 C22 C23 . . . . -177.02(16) ?
C21 C22 C23 C24 . . . . -0.1(3) ?
C22 C23 C24 C25 . . . . 0.0(3) ?
C21 N9 C25 C24 . . . . -1.0(3) ?
C23 C24 C25 N9 . . . . 0.6(3) ?
